data_4319539
loop_
_publ_author_name
'Alexander J. Norquist'
'Kevin R. Heier'
'P. Shiv Halasyamani'
'Charlotte L. Stern'
'Kenneth R. Poeppelmeier'

_publ_section_title
;
 Polar Compounds Constructed with the [Cr2O7]2- Anion
;
_journal_name_full 'Inorganic Chemistry'
_journal_page_first 2015
_journal_page_last 2019
_journal_paper_doi 10.1021/ic000953y
_journal_volume 40
_journal_year 2001
_chemical_compound_source 'hydro(solvato)thermal synthesis'
_chemical_formula_moiety 'C20 H20 Cr2 Cu N4 O7'
_chemical_formula_sum 'C20 H20 Cr2 Cu N4 O7'
_chemical_formula_weight 595.94
_space_group_IT_number 33
_symmetry_cell_setting orthorhombic
_symmetry_Int_Tables_number 33
_symmetry_space_group_name_Hall 'P 2c -2n'
_symmetry_space_group_name_H-M 'P n a 21'
_cell_angle_alpha 90
_cell_angle_beta 90
_cell_angle_gamma 90
_cell_formula_units_Z 4
_cell_length_a 15.927(2)
_cell_length_b 16.311(2)
_cell_length_c 8.8513(9)
_cell_measurement_reflns_used 0
_cell_measurement_temperature 153.2
_cell_measurement_theta_max 0.0
_cell_measurement_theta_min 0.0
_cell_volume 2299.4(5)
_computing_cell_refinement 'MSC/AFC Diffractometer Control'
_computing_data_collection 'MSC/AFC Diffractometer Control'
_computing_data_reduction 'teXsan for Windows (MSC, 1997)'
_computing_publication_material 'teXsan for Windows (MSC, 1997)'
_computing_structure_refinement 'teXsan for Windows (MSC, 1997)'
_computing_structure_solution
;
SHELX97 (Sheldrick, 1997)
;
_diffrn_ambient_temperature 296.2
_diffrn_measurement_device 'Rigaku AFC7'
_diffrn_measurement_method \w-2\q
_diffrn_orient_matrix_UB_11 0.00000
_diffrn_orient_matrix_UB_12 0.00000
_diffrn_orient_matrix_UB_13 0.00000
_diffrn_orient_matrix_UB_21 0.00000
_diffrn_orient_matrix_UB_22 0.00000
_diffrn_orient_matrix_UB_23 0.00000
_diffrn_orient_matrix_UB_31 0.00000
_diffrn_orient_matrix_UB_32 0.00000
_diffrn_orient_matrix_UB_33 0.00000
_diffrn_radiation_detector 'scintillation counter'
_diffrn_radiation_monochromator graphite
_diffrn_radiation_source 'Rigaku rotating anode'
_diffrn_radiation_type 'Mo K\a'
_diffrn_radiation_wavelength 0.7107
_diffrn_reflns_av_R_equivalents 0.02332
_diffrn_reflns_av_sigmaI/netI 0.031
_diffrn_reflns_limit_h_max 21
_diffrn_reflns_limit_h_min -21
_diffrn_reflns_limit_k_max 21
_diffrn_reflns_limit_k_min -21
_diffrn_reflns_limit_l_max 11
_diffrn_reflns_limit_l_min -11
_diffrn_reflns_number 21138
_diffrn_reflns_reduction_process 'Lp corrections applied'
_diffrn_reflns_theta_max 28.27
_diffrn_reflns_theta_min 1.25
_diffrn_standards_decay_% 0.00
_diffrn_standards_interval_count 0
_diffrn_standards_number 0
_exptl_absorpt_coefficient_mu 1.895
_exptl_absorpt_correction_type none
_exptl_crystal_colour green
_exptl_crystal_density_diffrn 1.721
_exptl_crystal_density_meas 1.70(5)
_exptl_crystal_density_method 'flotation pycnometry'
_exptl_crystal_description block
_exptl_crystal_F_000 1204.00
_exptl_crystal_size_max 0.32
_exptl_crystal_size_mid 0.28
_exptl_crystal_size_min 0.12
_refine_diff_density_max 0.88
_refine_diff_density_min -0.55
_refine_ls_extinction_method none
_refine_ls_goodness_of_fit_all 2.768
_refine_ls_goodness_of_fit_ref 2.770
_refine_ls_hydrogen_treatment noref
_refine_ls_matrix_type full
_refine_ls_number_constraints 0
_refine_ls_number_parameters 306
_refine_ls_number_reflns 6213
_refine_ls_number_restraints 0
_refine_ls_R_factor_all 0.0322
_refine_ls_R_factor_gt 0.0320
_refine_ls_shift/su_max 0.0000
_refine_ls_shift/su_mean 0.0001
_refine_ls_structure_factor_coef F
_refine_ls_weighting_details 'w = 1/[\s^2^(Fo)]'
_refine_ls_weighting_scheme sigma
_refine_ls_wR_factor_all 0.0340
_refine_ls_wR_factor_ref 0.0340
_reflns_number_gt 6213
_reflns_number_total 7229
_reflns_threshold_expression I>3.00\s(I)
_cod_data_source_file ic000953y_1.cif
_cod_data_source_block '_IC000953Y-Cu(py)4Cr2O7'
_cod_original_cell_volume 2299.4(3)
_cod_original_sg_symbol_H-M 'P n a 21 '
_cod_original_formula_sum 'C20 H20 Cr2 Cu N4 O7 '
_cod_database_code 4319539

loop_
_symmetry_equiv_pos_as_xyz
'   +x,   +y,   +z'
'   -x,   -y,1/2+z'
1/2-x,1/2+y,1/2+z
'1/2+x,1/2-y,   +z'

loop_
_atom_site_label
_atom_site_fract_x
_atom_site_fract_y
_atom_site_fract_z
_atom_site_U_iso_or_equiv
_atom_site_occupancy
_atom_site_refinement_flags
_atom_site_adp_type
_atom_site_calc_flag
_atom_site_calc_attached_atom
Cu(1) 0.20527(1) 0.74747(1) 0.7727 0.01712(5) 1.000 . Uani d ?
Cr(1) 0.19674(2) 0.56571(2) 0.48907(5) 0.02533(8) 1.000 . Uani d ?
Cr(2) 0.29195(2) 0.40279(2) 0.60811(4) 0.02186(8) 1.000 . Uani d ?
O(1) 0.21388(9) 0.64557(8) 0.5944(2) 0.0298(4) 1.000 . Uani d ?
O(2) 0.1011(1) 0.5659(1) 0.4345(2) 0.0611(6) 1.000 . Uani d ?
O(3) 0.2591(1) 0.5638(1) 0.3498(2) 0.0690(7) 1.000 . Uani d ?
O(4) 0.20914(8) 0.47558(8) 0.6036(2) 0.0338(4) 1.000 . Uani d ?
O(5) 0.38181(9) 0.4455(1) 0.6342(2) 0.0404(5) 1.000 . Uani d ?
O(6) 0.29306(9) 0.35040(8) 0.4536(2) 0.0274(4) 1.000 . Uani d ?
O(7) 0.27219(9) 0.34131(9) 0.7466(2) 0.0377(5) 1.000 . Uani d ?
N(1) 0.2946(1) 0.68427(9) 0.8896(2) 0.0193(4) 1.000 . Uani d ?
N(2) 0.1132(1) 0.8083(1) 0.6605(2) 0.0194(4) 1.000 . Uani d ?
N(3) 0.1158(1) 0.68611(9) 0.8904(2) 0.0181(4) 1.000 . Uani d ?
N(4) 0.2911(1) 0.81288(9) 0.6545(2) 0.0175(4) 1.000 . Uani d ?
C(1) 0.2943(1) 0.6004(1) 0.8907(2) 0.0231(5) 1.000 . Uani d ?
C(2) 0.3503(1) 0.5567(1) 0.9767(3) 0.0251(5) 1.000 . Uani d ?
C(3) 0.4091(1) 0.5972(1) 1.0631(2) 0.0334(6) 1.000 . Uani d ?
C(4) 0.4103(1) 0.6819(1) 1.0619(3) 0.0336(6) 1.000 . Uani d ?
C(5) 0.3519(1) 0.7234(1) 0.9728(3) 0.0253(5) 1.000 . Uani d ?
C(6) 0.0559(1) 0.8541(1) 0.7343(2) 0.0249(6) 1.000 . Uani d ?
C(7) -0.0057(1) 0.8974(1) 0.6611(3) 0.0304(6) 1.000 . Uani d ?
C(8) -0.0107(1) 0.8940(1) 0.5068(3) 0.0305(6) 1.000 . Uani d ?
C(9) 0.0490(1) 0.8472(1) 0.4278(3) 0.0300(6) 1.000 . Uani d ?
C(10) 0.1091(1) 0.8052(1) 0.5093(2) 0.0221(5) 1.000 . Uani d ?
C(11) 0.0544(1) 0.6456(1) 0.8163(2) 0.0245(6) 1.000 . Uani d ?
C(12) -0.0087(1) 0.6033(1) 0.8912(2) 0.0257(6) 1.000 . Uani d ?
C(13) -0.0089(1) 0.6022(1) 1.0463(3) 0.0291(6) 1.000 . Uani d ?
C(14) 0.0542(1) 0.6436(1) 1.1247(3) 0.0247(5) 1.000 . Uani d ?
C(15) 0.1151(1) 0.6840(1) 1.0409(2) 0.0218(5) 1.000 . Uani d ?
C(16) 0.2899(1) 0.8947(1) 0.6586(2) 0.0206(5) 1.000 . Uani d ?
C(17) 0.3421(1) 0.9433(1) 0.5713(3) 0.0288(6) 1.000 . Uani d ?
C(18) 0.3983(1) 0.9053(1) 0.4766(3) 0.0336(6) 1.000 . Uani d ?
C(19) 0.4001(1) 0.8210(1) 0.4719(3) 0.0385(7) 1.000 . Uani d ?
C(20) 0.3459(1) 0.7771(1) 0.5604(3) 0.0276(6) 1.000 . Uani d ?
H(1) 0.2535 0.5717 0.8272 0.029 1.000 . Uiso c ?
H(2) 0.3483 0.4975 0.9764 0.029 1.000 . Uiso c ?
H(3) 0.4485 0.5670 1.1229 0.039 1.000 . Uiso c ?
H(4) 0.4500 0.7110 1.1233 0.041 1.000 . Uiso c ?
H(5) 0.3523 0.7826 0.9709 0.031 1.000 . Uiso c ?
H(6) 0.0583 0.8560 0.8434 0.031 1.000 . Uiso c ?
H(7) -0.0453 0.9297 0.7185 0.039 1.000 . Uiso c ?
H(8) -0.0548 0.9228 0.4540 0.036 1.000 . Uiso c ?
H(9) 0.0487 0.8443 0.3188 0.036 1.000 . Uiso c ?
H(10) 0.1506 0.7721 0.4576 0.027 1.000 . Uiso c ?
H(11) 0.0557 0.6468 0.7064 0.030 1.000 . Uiso c ?
H(12) -0.0525 0.5743 0.8356 0.032 1.000 . Uiso c ?
H(13) -0.0524 0.5741 1.1021 0.035 1.000 . Uiso c ?
H(14) 0.0558 0.6438 1.2350 0.031 1.000 . Uiso c ?
H(15) 0.1594 0.7127 1.0946 0.027 1.000 . Uiso c ?
H(16) 0.2512 0.9211 0.7287 0.026 1.000 . Uiso c ?
H(17) 0.3387 1.0027 0.5744 0.037 1.000 . Uiso c ?
H(18) 0.4351 0.9373 0.4125 0.039 1.000 . Uiso c ?
H(19) 0.4389 0.7927 0.4062 0.045 1.000 . Uiso c ?
H(20) 0.3475 0.7182 0.5548 0.032 1.000 . Uiso c ?

loop_
_atom_site_aniso_label
_atom_site_aniso_U_11
_atom_site_aniso_U_22
_atom_site_aniso_U_33
_atom_site_aniso_U_12
_atom_site_aniso_U_13
_atom_site_aniso_U_23
Cu(1) 0.01688(9) 0.01512(9) 0.0193(1) -0.0006(1) 0.0010(1) 0.00031(9)
Cr(1) 0.0351(2) 0.0190(1) 0.0219(2) -0.0027(1) -0.0006(2) -0.0057(1)
Cr(2) 0.0231(2) 0.0184(1) 0.0241(2) 0.0002(1) -0.0027(2) -0.0048(1)
O(1) 0.0408(8) 0.0200(7) 0.0287(8) -0.0025(6) -0.0003(7) -0.0069(7)
O(2) 0.057(1) 0.049(1) 0.078(1) -0.0278(9) -0.046(1) 0.033(1)
O(3) 0.113(2) 0.047(1) 0.047(1) -0.011(1) 0.048(1) -0.0096(9)
O(4) 0.0325(8) 0.0248(7) 0.0442(9) 0.0081(6) 0.0100(8) 0.0027(8)
O(5) 0.0328(9) 0.0396(9) 0.049(1) -0.0162(7) -0.0093(8) -0.0018(8)
O(6) 0.0368(8) 0.0236(7) 0.0216(8) 0.0033(6) -0.0012(7) -0.0083(6)
O(7) 0.0385(9) 0.0410(9) 0.0335(9) 0.0020(7) -0.0002(7) 0.0114(8)
N(1) 0.0195(8) 0.0148(8) 0.0235(9) -0.0016(7) 0.0006(7) 0.0006(7)
N(2) 0.0183(8) 0.0167(8) 0.0231(9) -0.0009(7) 0.0026(7) 0.0010(7)
N(3) 0.0182(9) 0.0157(8) 0.0205(9) 0.0009(7) 0.0007(7) 0.0009(7)
N(4) 0.0157(8) 0.0166(8) 0.0201(8) -0.0005(7) -0.0009(7) 0.0008(6)
C(1) 0.025(1) 0.020(1) 0.025(1) -0.0038(9) 0.0011(9) 0.0011(9)
C(2) 0.026(1) 0.019(1) 0.031(1) 0.0019(8) 0.0011(9) 0.005(1)
C(3) 0.031(1) 0.033(1) 0.036(1) 0.009(1) -0.011(1) 0.006(1)
C(4) 0.027(1) 0.029(1) 0.044(1) -0.000(1) -0.013(1) -0.005(1)
C(5) 0.025(1) 0.0208(9) 0.031(1) -0.0024(8) -0.0049(9) 0.000(1)
C(6) 0.024(1) 0.024(1) 0.027(1) -0.0022(9) 0.0047(9) -0.0002(9)
C(7) 0.025(1) 0.021(1) 0.045(1) 0.005(1) 0.009(1) 0.007(1)
C(8) 0.020(1) 0.028(1) 0.044(1) 0.0010(9) 0.000(1) 0.013(1)
C(9) 0.030(1) 0.029(1) 0.031(1) -0.0045(9) -0.004(1) 0.006(1)
C(10) 0.022(1) 0.021(1) 0.023(1) -0.0038(8) 0.0010(9) 0.0000(9)
C(11) 0.024(1) 0.020(1) 0.029(1) -0.0020(8) -0.0057(8) 0.0020(9)
C(12) 0.023(1) 0.024(1) 0.030(1) -0.0027(9) -0.0021(9) -0.000(1)
C(13) 0.023(1) 0.020(1) 0.045(1) -0.0006(9) 0.0131(9) 0.010(1)
C(14) 0.026(1) 0.025(1) 0.022(1) 0.0052(9) 0.0018(9) 0.0076(9)
C(15) 0.019(1) 0.020(1) 0.026(1) 0.0024(8) -0.0035(8) 0.0009(8)
C(16) 0.0197(9) 0.020(1) 0.022(1) -0.0020(9) -0.0006(8) -0.0021(8)
C(17) 0.028(1) 0.023(1) 0.036(1) -0.0061(9) -0.0068(9) 0.007(1)
C(18) 0.030(1) 0.036(1) 0.035(1) -0.008(1) 0.006(1) 0.010(1)
C(19) 0.033(1) 0.033(1) 0.049(2) 0.003(1) 0.020(1) 0.002(1)
C(20) 0.025(1) 0.022(1) 0.035(1) 0.0023(9) 0.0049(9) -0.000(1)

loop_
_atom_type_symbol
_atom_type_oxidation_number
_atom_type_number_in_cell
_atom_type_scat_dispersion_real
_atom_type_scat_dispersion_imag
_atom_type_scat_source
C 0 80 0.002 0.002
;International Tables for Crystallography
(1992, Vol. C, Table 6.1.1.2)
;
H 0 80 0.000 0.000
;International Tables for Crystallography
(1992, Vol. C, Table 6.1.1.2)
;
N 0 16 0.004 0.003
;International Tables for Crystallography
(1992, Vol. C, Table 6.1.1.2)
;
O 0 28 0.008 0.006
;International Tables for Crystallography
(1992, Vol. C, Table 6.1.1.2)
;
Cr 0 8 0.284 0.624
;International Tables for Crystallography
(1992, Vol. C, Tables 4.2.6.8 and 6.1.1.1)
;
Cu 0 4 0.263 1.266
;International Tables for Crystallography
(1992, Vol. C, Tables 4.2.6.8 and 6.1.1.1)
;

loop_
_geom_angle_atom_site_label_1
_geom_angle_atom_site_label_2
_geom_angle_atom_site_label_3
_geom_angle
_geom_angle_site_symmetry_1
_geom_angle_site_symmetry_2
_geom_angle_site_symmetry_3
_geom_angle_publ_flag
O1 CU1 O6 175.92(7) . . . ?
O1 CU1 N1 86.62(9) . . . ?
O1 CU1 N2 93.5(1) . . . ?
O1 CU1 N3 92.17(9) . . . ?
O1 CU1 N4 89.19(9) . . . ?
O6 CU1 N1 90.44(9) 3 3 3 ?
O6 CU1 N2 89.56(9) 3 3 3 ?
O6 CU1 N3 90.60(9) 3 3 3 ?
O6 CU1 N4 88.15(9) 3 3 3 ?
N1 CU1 N2 178.0(1) . . . ?
N1 CU1 N3 88.9(1) . . . ?
N1 CU1 N4 93.30(9) . . . ?
N2 CU1 N3 89.15(9) . . . ?
N2 CU1 N4 88.7(1) . . . ?
N3 CU1 N4 177.5(1) . . . ?
O1 CR1 O2 109.4(2) . . . ?
O1 CR1 O3 110.9(1) . . . ?
O1 CR1 O4 108.3(1) . . . ?
O2 CR1 O3 111.3(2) . . . ?
O2 CR1 O4 106.1(1) . . . ?
O3 CR1 O4 110.8(1) . . . ?
O4 CR2 O5 112.0(1) . . . ?
O4 CR2 O6 110.1(1) . . . ?
O4 CR2 O7 106.7(1) . . . ?
O5 CR2 O6 110.0(1) . . . ?
O5 CR2 O7 109.5(1) . . . ?
O6 CR2 O7 108.5(1) . . . ?
CU1 O1 CR1 164.7(1) . . . ?
CU1 O6 CR2 165.7(1) 3_544 3_544 3_544 ?

loop_
_geom_bond_atom_site_label_1
_geom_bond_atom_site_label_2
_geom_bond_distance
_geom_bond_site_symmetry_1
_geom_bond_site_symmetry_2
_geom_bond_publ_flag
CU1 O1 2.296(2) . . ?
CU1 O6 2.320(2) . . ?
CU1 N1 2.039(3) . . ?
CU1 N2 2.030(3) . . ?
CU1 N3 2.029(2) . . ?
CU1 N4 2.025(2) . . ?
CR1 O1 1.625(2) . . ?
CR1 O2 1.598(3) . . ?
CR1 O3 1.584(3) . . ?
CR1 O4 1.797(2) . . ?
CR2 O4 1.775(2) . . ?
CR2 O5 1.608(2) . . ?
CR2 O6 1.612(2) . . ?
CR2 O7 1.615(2) . . ?
